data_9000569
loop_
_publ_author_name
'Wan, C.'
'Ghose, S.'
'Gibbs, G. V.'

_publ_section_title
;
 Rosenhahnite, Ca3Si3O8(OH)2: crystal structure and the stereochemical
 configuration of the hydroxylated trisilicate group, [Si3O8(OH)2]
 Note: sample is from Mendocino County, California
;
_journal_name_full 'American Mineralogist'
_journal_page_first 503
_journal_page_last 512
_journal_volume 62
_journal_year 1977
_chemical_formula_sum 'Ca3 H2 O10 Si3'
_chemical_name_mineral Rosenhahnite
_space_group_IT_number 2
_symmetry_space_group_name_Hall '-P 1'
_symmetry_space_group_name_H-M 'P -1'
_cell_angle_alpha 108.64
_cell_angle_beta 94.84
_cell_angle_gamma 95.89
_cell_length_a 6.955
_cell_length_b 9.484
_cell_length_c 6.812
_cell_formula_units_Z 2
_cell_volume 420.226
_database_code_amcsd 0000580
_exptl_crystal_density_diffrn 2.896
_cod_original_formula_sum 'Ca3 Si3 O10 H2'
_cod_database_code 9000569

loop_
_space_group_symop_operation_xyz
x,y,z
-x,-y,-z

loop_
_atom_site_aniso_label
_atom_site_aniso_U_11
_atom_site_aniso_U_22
_atom_site_aniso_U_33
_atom_site_aniso_U_12
_atom_site_aniso_U_13
_atom_site_aniso_U_23
Ca1 0.00688 0.00831 0.00900 0.00050 0.00011 0.00153
Ca2 0.00649 0.00815 0.00806 0.00068 0.00004 0.00061
Ca3 0.00762 0.00947 0.00727 0.00071 -0.00123 0.00046
Si1 0.00446 0.00686 0.00586 -0.00034 0.00020 0.00040
Si2 0.00413 0.00702 0.00542 -0.00025 -0.00013 0.00012
Si3 0.00470 0.00743 0.00594 0.00031 0.00000 0.00090
O1 0.01177 0.01064 0.00742 -0.00043 -0.00265 0.00205
O2 0.00771 0.01196 0.01270 0.00204 0.00109 -0.00309
O3 0.00797 0.00907 0.01049 -0.00139 0.00076 0.00297
O4 0.00933 0.00847 0.00860 -0.00115 0.00125 -0.00214
O5 0.00685 0.01108 0.00833 0.00056 0.00149 0.00367
O6 0.00630 0.00911 0.00748 -0.00161 -0.00107 0.00043
O7 0.00969 0.00899 0.00738 0.00263 0.00031 0.00110
O8 0.00771 0.01152 0.00918 -0.00136 -0.00232 0.00121
O9 0.01132 0.00943 0.00910 0.00223 0.00018 0.00300
O10 0.00654 0.01208 0.00889 0.00034 0.00192 0.00335

loop_
_atom_site_label
_atom_site_fract_x
_atom_site_fract_y
_atom_site_fract_z
_atom_site_U_iso_or_equiv
Ca1 0.27993 0.34503 0.18405 ?
Ca2 0.09599 0.68010 0.24285 ?
Ca3 0.84648 0.00858 0.26704 ?
Si1 0.30412 0.04876 0.27718 ?
Si2 0.62432 0.66151 0.32901 ?
Si3 0.80203 0.37614 0.27028 ?
O1 0.19280 0.08740 0.09020 ?
O2 0.50030 0.96960 0.21310 ?
O3 0.15940 0.94800 0.36680 ?
O4 0.39380 0.21320 0.44710 ?
O5 0.76940 0.72540 0.19690 ?
O6 0.40850 0.59310 0.20710 ?
O7 0.72110 0.53300 0.41280 ?
O8 0.60820 0.29500 0.09110 ?
O9 0.85600 0.27160 0.40150 ?
O10 0.97480 0.41930 0.14750 ?
H1 0.52400 0.10100 -0.12200 0.03800
H2 0.60200 0.34200 -0.02000 0.01013

loop_
_cod_related_entry_id
_cod_related_entry_database
_cod_related_entry_code
1 AMCSD 0000580
